data_7712834
loop_
_publ_author_name
'Rupf, Susanne M.'
'Sievers, Robin'
'Riemann, Paulin S.'
'Reimann, Marc'
'Kaupp, Martin'
'Fasting, Dr. Carlo'
'Malischewski, Moritz'

_publ_section_title
;
 Persilylation of Ferrocene: The Ultimate Discipline in Sterically
 Overcrowded Metal Complexes
;
_journal_name_full 'Dalton Transactions'
_journal_paper_doi 10.1039/D3DT01133J
_journal_year 2023
_chemical_formula_moiety 'C26 H56 Br2 Fe Si8'
_chemical_formula_sum 'C26 H56 Br2 Fe Si8'
_chemical_formula_weight 809.09
_chemical_name_systematic 1
_space_group_crystal_system tetragonal
_space_group_IT_number 86
_space_group_name_Hall '-P 4bc'
_space_group_name_H-M_alt 'P 42/n :2'
_atom_sites_solution_hydrogens geom
_atom_sites_solution_primary dual
_audit_creation_date 2022-04-04
_audit_creation_method
;
Olex2 1.3
(compiled Nov 21 2019 18:26:39 for OlexSys, GUI svn.r6003)
;
_audit_update_record
;
2023-03-12 deposited with the CCDC.	2023-04-19 downloaded from the CCDC.
;
_cell_angle_alpha 90
_cell_angle_beta 90
_cell_angle_gamma 90
_cell_formula_units_Z 16
_cell_length_a 36.0111(3)
_cell_length_b 36.0111(3)
_cell_length_c 12.1108(2)
_cell_measurement_reflns_used 9803
_cell_measurement_temperature 100
_cell_measurement_theta_max 68.28
_cell_measurement_theta_min 2.45
_cell_volume 15705.3(3)
_computing_cell_refinement 'SAINT V8.40B (?, 2016)'
_computing_data_reduction 'SAINT V8.40B (?, 2016)'
_computing_molecular_graphics 'Olex2 1.3 (Dolomanov et al., 2009)'
_computing_publication_material 'Olex2 1.3 (Dolomanov et al., 2009)'
_computing_structure_refinement 'XL  (Sheldrick, 2008)'
_computing_structure_solution 'SHELXT 2018/2 (Sheldrick, 2018)'
_diffrn_ambient_temperature 100
_diffrn_measured_fraction_theta_full 1.000
_diffrn_measured_fraction_theta_max 1.000
_diffrn_measurement_device_type 'Bruker APEX-II CCD'
_diffrn_measurement_method '\f and \w scans'
_diffrn_radiation_type CuK\a
_diffrn_radiation_wavelength 1.54178
_diffrn_reflns_av_R_equivalents 0.0678
_diffrn_reflns_av_unetI/netI 0.0438
_diffrn_reflns_Laue_measured_fraction_full 1.000
_diffrn_reflns_Laue_measured_fraction_max 1.000
_diffrn_reflns_limit_h_max 43
_diffrn_reflns_limit_h_min -43
_diffrn_reflns_limit_k_max 43
_diffrn_reflns_limit_k_min -42
_diffrn_reflns_limit_l_max 14
_diffrn_reflns_limit_l_min -13
_diffrn_reflns_number 83076
_diffrn_reflns_point_group_measured_fraction_full 1.000
_diffrn_reflns_point_group_measured_fraction_max 1.000
_diffrn_reflns_theta_full 67.679
_diffrn_reflns_theta_max 68.276
_diffrn_reflns_theta_min 2.744
_diffrn_source_current 1.0
_diffrn_source_power 0.05
_diffrn_source_voltage 50.0
_diffrn_standards_number 0
_exptl_absorpt_coefficient_mu 7.919
_exptl_absorpt_correction_T_max 0.7531
_exptl_absorpt_correction_T_min 0.5312
_exptl_absorpt_correction_type multi-scan
_exptl_absorpt_process_details
;
SADABS-2016/2 (Bruker,2016/2) was used for absorption correction.
wR2(int) was 0.0895 before and 0.0686 after correction.
The Ratio of minimum to maximum transmission is 0.7054.
The \l/2 correction factor is Not present.
;
_exptl_crystal_colour pink
_exptl_crystal_colour_primary pink
_exptl_crystal_density_diffrn 1.369
_exptl_crystal_description block
_exptl_crystal_F_000 6720
_exptl_crystal_size_max 0.23
_exptl_crystal_size_mid 0.23
_exptl_crystal_size_min 0.22
_refine_diff_density_max 2.164
_refine_diff_density_min -1.388
_refine_diff_density_rms 0.108
_refine_ls_extinction_method none
_refine_ls_goodness_of_fit_ref 1.035
_refine_ls_hydrogen_treatment constr
_refine_ls_matrix_type full
_refine_ls_number_parameters 700
_refine_ls_number_reflns 14394
_refine_ls_number_restraints 0
_refine_ls_restrained_S_all 1.035
_refine_ls_R_factor_all 0.0536
_refine_ls_R_factor_gt 0.0473
_refine_ls_shift/su_max 0.001
_refine_ls_shift/su_mean 0.000
_refine_ls_structure_factor_coef Fsqd
_refine_ls_weighting_details 'w=1/[\s^2^(Fo^2^)+(0.0761P)^2^+36.2166P] where P=(Fo^2^+2Fc^2^)/3'
_refine_ls_weighting_scheme calc
_refine_ls_wR_factor_gt 0.1249
_refine_ls_wR_factor_ref 0.1295
_reflns_Friedel_coverage 0.000
_reflns_number_gt 12988
_reflns_number_total 14394
_reflns_threshold_expression 'I > 2\s(I)'
_cod_data_source_file d3dt01133j2.cif
_cod_data_source_block p42_n
_cod_original_cell_volume 15705.3(4)
_cod_original_sg_symbol_H-M 'P 42/n'
_cod_database_code 7712834
_shelx_shelxl_version_number 2018/3
_shelx_space_group_comment
;
The symmetry employed for this shelxl refinement is uniquely defined
by the following loop, which should always be used as a source of
symmetry information in preference to the above space-group names.
They are only intended as comments.
;
_shelx_estimated_absorpt_t_max 0.275
_shelx_estimated_absorpt_t_min 0.263
_olex2_refinement_description
;
1. Twinned data refinement
 Scales: 0.9218(5)
 0.0782(5)
2. Fixed Uiso
 At 1.2 times of:
  All Si(H) groups
 At 1.5 times of:
  All C(H,H,H) groups
3.a Ternary CH refined with riding coordinates:
 Si11(H11), Si12(H12), Si13(H13), Si14(H14), Si16(H16), Si17(H17), Si18(H18),
 Si19(H19), Si21(H21), Si22(H22), Si23(H23), Si24(H24), Si26(H26), Si27(H27),
 Si28(H28), Si29(H29)
3.b Idealised Me refined as rotating group:
 C111(H11D,H11E,H11F), C112(H11A,H11B,H11C), C121(H12D,H12E,H12F), C122(H12A,
 H12B,H12C), C131(H13D,H13E,H13F), C132(H13A,H13B,H13C), C141(H14D,H14E,H14F),
 C142(H14A,H14B,H14C), C161(H16D,H16E,H16F), C162(H16A,H16B,H16C), C171(H17D,
 H17E,H17F), C172(H17A,H17B,H17C), C181(H18D,H18E,H18F), C182(H18A,H18B,H18C),
 C191(H19D,H19E,H19F), C192(H19A,H19B,H19C), C211(H21A,H21B,H21C), C212(H21D,
 H21E,H21F), C221(H22D,H22E,H22F), C222(H22A,H22B,H22C), C231(H23A,H23B,H23C),
 C232(H23D,H23E,H23F), C241(H24A,H24B,H24C), C242(H24D,H24E,H24F), C261(H26D,
 H26E,H26F), C262(H26A,H26B,H26C), C271(H27D,H27E,H27F), C272(H27A,H27B,H27C),
 C281(H28D,H28E,H28F), C282(H28A,H28B,H28C), C291(H29A,H29B,H29C), C292(H29D,
 H29E,H29F)
;
_olex2_submission_special_instructions 'No special instructions were received'

loop_
_space_group_symop_operation_xyz
'x, y, z'
'-x+1/2, -y+1/2, z'
'-y, x+1/2, z+1/2'
'y+1/2, -x, z+1/2'
'-x, -y, -z'
'x-1/2, y-1/2, -z'
'y, -x-1/2, -z-1/2'
'-y-1/2, x, -z-1/2'

loop_
_atom_site_label
_atom_site_type_symbol
_atom_site_fract_x
_atom_site_fract_y
_atom_site_fract_z
_atom_site_U_iso_or_equiv
_atom_site_adp_type
_atom_site_occupancy
_atom_site_site_symmetry_order
_atom_site_calc_flag
_atom_site_refinement_flags_posn
_atom_site_refinement_flags_adp
_atom_site_refinement_flags_occupancy
_atom_site_disorder_assembly
_atom_site_disorder_group
Br11 Br 0.31774(2) 0.38326(2) 0.76680(4) 0.01770(11) Uani 1 1 d . . . . .
Br12 Br 0.29436(2) 0.33884(2) 1.12985(4) 0.01957(12) Uani 1 1 d . . . . .
Br21 Br 0.58599(2) 0.28694(2) 0.42447(5) 0.02862(14) Uani 1 1 d . . . . .
Br22 Br 0.71077(2) 0.33358(2) 0.35097(5) 0.03431(15) Uani 1 1 d . . . . .
Fe1 Fe 0.37861(2) 0.36528(2) 0.99536(5) 0.00945(15) Uani 1 1 d . . . . .
Fe2 Fe 0.62881(2) 0.37601(2) 0.46782(6) 0.01367(16) Uani 1 1 d . . . . .
Si11 Si 0.41264(3) 0.38050(3) 0.70553(10) 0.0137(2) Uani 1 1 d . . . . .
H11 H 0.440209 0.378039 0.712218 0.016 Uiso 1 1 calc R U . . .
Si12 Si 0.46386(3) 0.42036(4) 0.94334(10) 0.0143(2) Uani 1 1 d . . . . .
H12 H 0.468723 0.431564 1.017493 0.017 Uiso 1 1 calc R U . . .
Si13 Si 0.39420(4) 0.45524(4) 1.13452(10) 0.0145(2) Uani 1 1 d . . . . .
H13 H 0.369393 0.460442 1.168270 0.017 Uiso 1 1 calc R U . . .
Si14 Si 0.30377(4) 0.43509(4) 1.02572(10) 0.0163(3) Uani 1 1 d . . . . .
H14 H 0.302123 0.430696 1.107107 0.020 Uiso 1 1 calc R U . . .
Si16 Si 0.32352(3) 0.28631(4) 0.88604(10) 0.0149(2) Uani 1 1 d . . . . .
H16 H 0.333450 0.288891 0.809306 0.018 Uiso 1 1 calc R U . . .
Si17 Si 0.42213(3) 0.27695(3) 0.89854(10) 0.0134(2) Uani 1 1 d . . . . .
H17 H 0.404658 0.268768 0.839159 0.016 Uiso 1 1 calc R U . . .
Si18 Si 0.45522(3) 0.31863(3) 1.15210(10) 0.0132(2) Uani 1 1 d . . . . .
H18 H 0.471032 0.308963 1.090619 0.016 Uiso 1 1 calc R U . . .
Si19 Si 0.37120(4) 0.34906(4) 1.30439(10) 0.0154(3) Uani 1 1 d . . . . .
H19 H 0.396772 0.352907 1.334464 0.018 Uiso 1 1 calc R U . . .
Si21 Si 0.62275(4) 0.33758(4) 0.18462(12) 0.0266(3) Uani 1 1 d . . . . .
H21 H 0.643901 0.352810 0.156112 0.032 Uiso 1 1 calc R U . . .
Si22 Si 0.60015(4) 0.43357(4) 0.22440(11) 0.0196(3) Uani 1 1 d . . . . .
H22 H 0.614268 0.421866 0.162396 0.023 Uiso 1 1 calc R U . . .
Si23 Si 0.55076(4) 0.44354(4) 0.48571(11) 0.0186(3) Uani 1 1 d . . . . .
H23 H 0.559202 0.464202 0.436578 0.022 Uiso 1 1 calc R U . . .
Si24 Si 0.53794(4) 0.34898(4) 0.59421(11) 0.0200(3) Uani 1 1 d . . . . .
H24 H 0.530084 0.371585 0.636087 0.024 Uiso 1 1 calc R U . . .
Si26 Si 0.71139(4) 0.43042(5) 0.37007(12) 0.0266(3) Uani 1 1 d . . . . .
H26 H 0.704423 0.456800 0.385455 0.032 Uiso 1 1 calc R U . . .
Si27 Si 0.66396(4) 0.45756(4) 0.62643(12) 0.0234(3) Uani 1 1 d . . . . .
H27 H 0.648978 0.455763 0.695738 0.028 Uiso 1 1 calc R U . . .
Si28 Si 0.64329(4) 0.37203(4) 0.77335(11) 0.0216(3) Uani 1 1 d . . . . .
H28 H 0.640689 0.344929 0.789680 0.026 Uiso 1 1 calc R U . . .
Si29 Si 0.67096(4) 0.29441(4) 0.60579(12) 0.0255(3) Uani 1 1 d . . . . .
H29 H 0.647239 0.287739 0.643831 0.031 Uiso 1 1 calc R U . . .
C10 C 0.35528(13) 0.39614(13) 0.8707(3) 0.0125(9) Uani 1 1 d . . . . .
C11 C 0.39383(13) 0.39168(13) 0.8459(4) 0.0137(9) Uani 1 1 d . . . . .
C12 C 0.41305(12) 0.40815(13) 0.9385(4) 0.0122(9) Uani 1 1 d . . . . .
C13 C 0.38595(12) 0.42269(12) 1.0159(3) 0.0125(9) Uani 1 1 d . . . . .
C14 C 0.34874(13) 0.41508(13) 0.9728(4) 0.0134(9) Uani 1 1 d . . . . .
C15 C 0.34420(13) 0.33089(13) 1.0838(4) 0.0149(9) Uani 1 1 d . . . . .
C16 C 0.35468(13) 0.31237(13) 0.9849(4) 0.0147(9) Uani 1 1 d . . . . .
C17 C 0.39503(13) 0.30925(12) 0.9907(4) 0.0127(9) Uani 1 1 d . . . . .
C18 C 0.40752(12) 0.32629(12) 1.0939(4) 0.0121(9) Uani 1 1 d . . . . .
C19 C 0.37514(13) 0.33995(12) 1.1517(4) 0.0135(9) Uani 1 1 d . . . . .
C20 C 0.58941(14) 0.33957(13) 0.4087(4) 0.0181(10) Uani 1 1 d . . . . .
C21 C 0.60524(14) 0.35877(14) 0.3180(4) 0.0192(10) Uani 1 1 d . . . . .
C22 C 0.59710(14) 0.39766(14) 0.3377(4) 0.0191(10) Uani 1 1 d . . . . .
C23 C 0.57641(13) 0.40064(13) 0.4418(4) 0.0160(9) Uani 1 1 d . . . . .
C24 C 0.57187(13) 0.36373(13) 0.4862(4) 0.0168(10) Uani 1 1 d . . . . .
C25 C 0.68355(14) 0.36043(16) 0.4608(4) 0.0251(11) Uani 1 1 d . . . . .
C26 C 0.68208(13) 0.39977(14) 0.4599(4) 0.0197(10) Uani 1 1 d . . . . .
C27 C 0.66427(13) 0.40979(14) 0.5618(4) 0.0200(10) Uani 1 1 d . . . . .
C28 C 0.65549(14) 0.37619(15) 0.6226(4) 0.0221(11) Uani 1 1 d . . . . .
C29 C 0.66788(14) 0.34443(15) 0.5569(4) 0.0223(11) Uani 1 1 d . . . . .
C111 C 0.40287(15) 0.42133(15) 0.6151(4) 0.0229(11) Uani 1 1 d . . . . .
H11D H 0.375973 0.424975 0.609357 0.034 Uiso 1 1 calc R U . . .
H11E H 0.413217 0.416864 0.541423 0.034 Uiso 1 1 calc R U . . .
H11F H 0.414299 0.443573 0.646986 0.034 Uiso 1 1 calc R U . . .
C112 C 0.39470(14) 0.33731(15) 0.6382(4) 0.0210(10) Uani 1 1 d . . . . .
H11A H 0.400975 0.315731 0.683819 0.032 Uiso 1 1 calc R U . . .
H11B H 0.406062 0.334562 0.565087 0.032 Uiso 1 1 calc R U . . .
H11C H 0.367668 0.339005 0.630304 0.032 Uiso 1 1 calc R U . . .
C121 C 0.47251(15) 0.45764(15) 0.8379(4) 0.0247(11) Uani 1 1 d . . . . .
H12D H 0.472693 0.446636 0.763944 0.037 Uiso 1 1 calc R U . . .
H12E H 0.496559 0.469406 0.852493 0.037 Uiso 1 1 calc R U . . .
H12F H 0.452795 0.476343 0.842417 0.037 Uiso 1 1 calc R U . . .
C122 C 0.49874(14) 0.38302(14) 0.9230(4) 0.0206(10) Uani 1 1 d . . . . .
H12A H 0.492316 0.361639 0.969312 0.031 Uiso 1 1 calc R U . . .
H12B H 0.523381 0.392234 0.943761 0.031 Uiso 1 1 calc R U . . .
H12C H 0.498948 0.375466 0.845287 0.031 Uiso 1 1 calc R U . . .
C131 C 0.41181(15) 0.50052(14) 1.0776(4) 0.0225(11) Uani 1 1 d . . . . .
H13D H 0.435728 0.496473 1.040966 0.034 Uiso 1 1 calc R U . . .
H13E H 0.414977 0.518340 1.138055 0.034 Uiso 1 1 calc R U . . .
H13F H 0.393892 0.510357 1.024182 0.034 Uiso 1 1 calc R U . . .
C132 C 0.42532(15) 0.43991(14) 1.2489(4) 0.0208(10) Uani 1 1 d . . . . .
H13A H 0.422168 0.413199 1.261218 0.031 Uiso 1 1 calc R U . . .
H13B H 0.418948 0.453421 1.316586 0.031 Uiso 1 1 calc R U . . .
H13C H 0.451199 0.445069 1.229133 0.031 Uiso 1 1 calc R U . . .
C141 C 0.30475(16) 0.48652(15) 0.9991(5) 0.0290(12) Uani 1 1 d . . . . .
H14D H 0.326984 0.497287 1.033074 0.044 Uiso 1 1 calc R U . . .
H14E H 0.282555 0.498021 1.031114 0.044 Uiso 1 1 calc R U . . .
H14F H 0.305223 0.491053 0.919360 0.044 Uiso 1 1 calc R U . . .
C142 C 0.26067(14) 0.41721(16) 0.9585(4) 0.0245(11) Uani 1 1 d . . . . .
H14A H 0.260327 0.424761 0.880781 0.037 Uiso 1 1 calc R U . . .
H14B H 0.238862 0.427424 0.996215 0.037 Uiso 1 1 calc R U . . .
H14C H 0.260187 0.390043 0.963264 0.037 Uiso 1 1 calc R U . . .
C161 C 0.32647(14) 0.23647(14) 0.9297(4) 0.0225(11) Uani 1 1 d . . . . .
H16D H 0.352504 0.228553 0.929788 0.034 Uiso 1 1 calc R U . . .
H16E H 0.312323 0.221047 0.877942 0.034 Uiso 1 1 calc R U . . .
H16F H 0.316119 0.233755 1.004061 0.034 Uiso 1 1 calc R U . . .
C162 C 0.27323(13) 0.29909(15) 0.8872(4) 0.0217(11) Uani 1 1 d . . . . .
H16A H 0.262676 0.293647 0.960011 0.033 Uiso 1 1 calc R U . . .
H16B H 0.260061 0.284680 0.830822 0.033 Uiso 1 1 calc R U . . .
H16C H 0.270574 0.325648 0.871379 0.033 Uiso 1 1 calc R U . . .
C171 C 0.43478(15) 0.23424(14) 0.9783(4) 0.0227(11) Uani 1 1 d . . . . .
H17D H 0.443449 0.214979 0.927304 0.034 Uiso 1 1 calc R U . . .
H17E H 0.412937 0.225202 1.018439 0.034 Uiso 1 1 calc R U . . .
H17F H 0.454563 0.240180 1.031006 0.034 Uiso 1 1 calc R U . . .
C172 C 0.46491(14) 0.29410(14) 0.8270(4) 0.0199(10) Uani 1 1 d . . . . .
H17A H 0.459807 0.318251 0.792901 0.030 Uiso 1 1 calc R U . . .
H17B H 0.472246 0.276303 0.769768 0.030 Uiso 1 1 calc R U . . .
H17C H 0.485066 0.296721 0.880773 0.030 Uiso 1 1 calc R U . . .
C181 C 0.45232(14) 0.28100(14) 1.2588(4) 0.0195(10) Uani 1 1 d . . . . .
H18D H 0.440300 0.290714 1.325352 0.029 Uiso 1 1 calc R U . . .
H18E H 0.477393 0.272394 1.277097 0.029 Uiso 1 1 calc R U . . .
H18F H 0.437760 0.260208 1.229562 0.029 Uiso 1 1 calc R U . . .
C182 C 0.48016(14) 0.35883(14) 1.2133(4) 0.0190(10) Uani 1 1 d . . . . .
H18A H 0.481623 0.378928 1.158883 0.029 Uiso 1 1 calc R U . . .
H18B H 0.505291 0.351225 1.234530 0.029 Uiso 1 1 calc R U . . .
H18C H 0.466720 0.367554 1.278690 0.029 Uiso 1 1 calc R U . . .
C191 C 0.35240(15) 0.30480(15) 1.3633(4) 0.0233(11) Uani 1 1 d . . . . .
H19D H 0.327561 0.300166 1.333181 0.035 Uiso 1 1 calc R U . . .
H19E H 0.350907 0.306895 1.443825 0.035 Uiso 1 1 calc R U . . .
H19F H 0.368879 0.284182 1.343602 0.035 Uiso 1 1 calc R U . . .
C192 C 0.34184(16) 0.38903(15) 1.3481(4) 0.0249(11) Uani 1 1 d . . . . .
H19A H 0.349964 0.411518 1.309460 0.037 Uiso 1 1 calc R U . . .
H19B H 0.344288 0.392690 1.427961 0.037 Uiso 1 1 calc R U . . .
H19C H 0.315822 0.383913 1.329900 0.037 Uiso 1 1 calc R U . . .
C211 C 0.58289(19) 0.34131(17) 0.0867(4) 0.0344(14) Uani 1 1 d . . . . .
H21A H 0.561943 0.326722 0.114737 0.052 Uiso 1 1 calc R U . . .
H21B H 0.590345 0.331767 0.014221 0.052 Uiso 1 1 calc R U . . .
H21C H 0.575471 0.367382 0.079720 0.052 Uiso 1 1 calc R U . . .
C212 C 0.6369(2) 0.28774(18) 0.1878(5) 0.0410(16) Uani 1 1 d . . . . .
H21D H 0.656075 0.284156 0.244182 0.061 Uiso 1 1 calc R U . . .
H21E H 0.646714 0.280567 0.115447 0.061 Uiso 1 1 calc R U . . .
H21F H 0.615265 0.272308 0.205522 0.061 Uiso 1 1 calc R U . . .
C221 C 0.55137(15) 0.44038(15) 0.1739(4) 0.0233(11) Uani 1 1 d . . . . .
H22D H 0.539759 0.416131 0.161376 0.035 Uiso 1 1 calc R U . . .
H22E H 0.551749 0.454430 0.104619 0.035 Uiso 1 1 calc R U . . .
H22F H 0.537107 0.454142 0.229379 0.035 Uiso 1 1 calc R U . . .
C222 C 0.62259(15) 0.47911(15) 0.2521(4) 0.0261(11) Uani 1 1 d . . . . .
H22A H 0.607056 0.493557 0.302813 0.039 Uiso 1 1 calc R U . . .
H22B H 0.625523 0.492736 0.182645 0.039 Uiso 1 1 calc R U . . .
H22C H 0.647036 0.475036 0.285598 0.039 Uiso 1 1 calc R U . . .
C231 C 0.50000(14) 0.43627(16) 0.4581(4) 0.0246(11) Uani 1 1 d . . . . .
H23A H 0.496760 0.425598 0.384283 0.037 Uiso 1 1 calc R U . . .
H23B H 0.487011 0.460140 0.462203 0.037 Uiso 1 1 calc R U . . .
H23C H 0.489724 0.419260 0.513389 0.037 Uiso 1 1 calc R U . . .
C232 C 0.55588(15) 0.45995(16) 0.6303(4) 0.0252(11) Uani 1 1 d . . . . .
H23D H 0.544893 0.441706 0.680676 0.038 Uiso 1 1 calc R U . . .
H23E H 0.543167 0.483837 0.638949 0.038 Uiso 1 1 calc R U . . .
H23F H 0.582296 0.462973 0.647612 0.038 Uiso 1 1 calc R U . . .
C241 C 0.49607(15) 0.32974(16) 0.5222(4) 0.0252(11) Uani 1 1 d . . . . .
H24A H 0.484114 0.349445 0.479178 0.038 Uiso 1 1 calc R U . . .
H24B H 0.478540 0.320128 0.577092 0.038 Uiso 1 1 calc R U . . .
H24C H 0.503677 0.309602 0.472711 0.038 Uiso 1 1 calc R U . . .
C242 C 0.55535(15) 0.31443(16) 0.6948(4) 0.0280(12) Uani 1 1 d . . . . .
H24D H 0.552662 0.289417 0.663998 0.042 Uiso 1 1 calc R U . . .
H24E H 0.541005 0.316286 0.763381 0.042 Uiso 1 1 calc R U . . .
H24F H 0.581610 0.319301 0.710433 0.042 Uiso 1 1 calc R U . . .
C261 C 0.75960(16) 0.4227(2) 0.4235(5) 0.0415(16) Uani 1 1 d . . . . .
H26D H 0.759077 0.421555 0.504336 0.062 Uiso 1 1 calc R U . . .
H26E H 0.775645 0.443162 0.399902 0.062 Uiso 1 1 calc R U . . .
H26F H 0.769289 0.399221 0.394204 0.062 Uiso 1 1 calc R U . . .
C262 C 0.70882(17) 0.42287(19) 0.2175(4) 0.0341(14) Uani 1 1 d . . . . .
H26A H 0.722758 0.400447 0.197914 0.051 Uiso 1 1 calc R U . . .
H26B H 0.719534 0.444321 0.179204 0.051 Uiso 1 1 calc R U . . .
H26C H 0.682808 0.419895 0.195368 0.051 Uiso 1 1 calc R U . . .
C271 C 0.71237(17) 0.46996(18) 0.6682(6) 0.0365(14) Uani 1 1 d . . . . .
H27D H 0.727610 0.473635 0.602017 0.055 Uiso 1 1 calc R U . . .
H27E H 0.722909 0.449839 0.712739 0.055 Uiso 1 1 calc R U . . .
H27F H 0.711981 0.492913 0.711633 0.055 Uiso 1 1 calc R U . . .
C272 C 0.64447(17) 0.49704(15) 0.5445(5) 0.0279(12) Uani 1 1 d . . . . .
H27A H 0.638666 0.517749 0.594108 0.042 Uiso 1 1 calc R U . . .
H27B H 0.621770 0.488946 0.506917 0.042 Uiso 1 1 calc R U . . .
H27C H 0.662750 0.505119 0.489599 0.042 Uiso 1 1 calc R U . . .
C281 C 0.68343(17) 0.38947(19) 0.8576(5) 0.0343(14) Uani 1 1 d . . . . .
H28D H 0.706656 0.379455 0.827690 0.052 Uiso 1 1 calc R U . . .
H28E H 0.680497 0.381406 0.934355 0.052 Uiso 1 1 calc R U . . .
H28F H 0.684099 0.416658 0.854611 0.052 Uiso 1 1 calc R U . . .
C282 C 0.59959(16) 0.39501(16) 0.8214(4) 0.0274(12) Uani 1 1 d . . . . .
H28A H 0.604871 0.420861 0.841243 0.041 Uiso 1 1 calc R U . . .
H28B H 0.589929 0.381826 0.886134 0.041 Uiso 1 1 calc R U . . .
H28C H 0.581093 0.394375 0.762123 0.041 Uiso 1 1 calc R U . . .
C291 C 0.70961(17) 0.29231(17) 0.7081(5) 0.0343(13) Uani 1 1 d . . . . .
H29A H 0.732463 0.301658 0.674097 0.051 Uiso 1 1 calc R U . . .
H29B H 0.713313 0.266536 0.731650 0.051 Uiso 1 1 calc R U . . .
H29C H 0.703359 0.307625 0.772367 0.051 Uiso 1 1 calc R U . . .
C292 C 0.6812(2) 0.25850(17) 0.4989(6) 0.0401(15) Uani 1 1 d . . . . .
H29D H 0.665388 0.262667 0.434241 0.060 Uiso 1 1 calc R U . . .
H29E H 0.676233 0.233768 0.529306 0.060 Uiso 1 1 calc R U . . .
H29F H 0.707351 0.260197 0.477118 0.060 Uiso 1 1 calc R U . . .

loop_
_atom_site_aniso_label
_atom_site_aniso_U_11
_atom_site_aniso_U_22
_atom_site_aniso_U_33
_atom_site_aniso_U_23
_atom_site_aniso_U_13
_atom_site_aniso_U_12
Br11 0.0142(2) 0.0260(3) 0.0129(2) -0.00193(18) -0.00422(17) 0.00046(19)
Br12 0.0130(2) 0.0285(3) 0.0171(2) -0.00218(19) 0.00251(18) -0.00024(19)
Br21 0.0359(3) 0.0161(3) 0.0338(3) -0.0001(2) -0.0015(2) -0.0008(2)
Br22 0.0325(3) 0.0401(4) 0.0303(3) 0.0000(2) 0.0095(2) 0.0132(3)
Fe1 0.0097(3) 0.0111(3) 0.0075(3) -0.0006(2) -0.0005(2) -0.0001(3)
Fe2 0.0148(4) 0.0142(4) 0.0120(3) 0.0025(3) 0.0024(3) 0.0018(3)
Si11 0.0146(6) 0.0177(6) 0.0089(5) -0.0013(4) 0.0010(4) 0.0007(5)
Si12 0.0125(6) 0.0176(6) 0.0128(6) -0.0014(5) 0.0004(4) -0.0016(5)
Si13 0.0176(6) 0.0151(6) 0.0109(6) -0.0042(5) -0.0004(5) -0.0005(5)
Si14 0.0143(6) 0.0215(7) 0.0133(6) -0.0001(5) 0.0019(5) 0.0045(5)
Si16 0.0134(6) 0.0180(6) 0.0132(6) -0.0018(5) -0.0015(5) -0.0026(5)
Si17 0.0141(6) 0.0150(6) 0.0112(5) -0.0021(4) 0.0009(4) 0.0009(5)
Si18 0.0131(6) 0.0156(6) 0.0110(5) 0.0002(4) -0.0020(4) 0.0007(5)
Si19 0.0186(6) 0.0186(6) 0.0089(6) -0.0008(5) 0.0009(5) -0.0001(5)
Si21 0.0334(8) 0.0282(8) 0.0183(7) -0.0036(6) 0.0035(6) 0.0073(6)
Si22 0.0215(7) 0.0213(7) 0.0159(6) 0.0041(5) 0.0016(5) -0.0007(5)
Si23 0.0202(7) 0.0176(7) 0.0178(6) -0.0009(5) -0.0001(5) 0.0022(5)
Si24 0.0175(7) 0.0252(7) 0.0172(6) 0.0045(5) 0.0014(5) -0.0026(5)
Si26 0.0182(7) 0.0363(9) 0.0254(7) 0.0107(6) 0.0024(6) -0.0037(6)
Si27 0.0253(7) 0.0219(7) 0.0230(7) 0.0006(5) -0.0026(6) -0.0047(6)
Si28 0.0218(7) 0.0253(7) 0.0178(6) 0.0037(5) 0.0000(5) -0.0019(6)
Si29 0.0250(7) 0.0221(7) 0.0294(7) 0.0045(6) -0.0029(6) 0.0030(6)
C10 0.013(2) 0.014(2) 0.010(2) -0.0004(17) -0.0026(16) -0.0006(17)
C11 0.015(2) 0.014(2) 0.012(2) 0.0002(17) -0.0028(17) -0.0002(17)
C12 0.012(2) 0.015(2) 0.009(2) -0.0010(16) 0.0007(16) -0.0007(17)
C13 0.014(2) 0.013(2) 0.010(2) 0.0012(16) -0.0007(16) 0.0015(17)
C14 0.015(2) 0.014(2) 0.011(2) 0.0029(17) -0.0017(17) 0.0013(17)
C15 0.014(2) 0.013(2) 0.017(2) 0.0008(18) 0.0048(18) 0.0021(17)
C16 0.016(2) 0.017(2) 0.011(2) 0.0012(17) -0.0006(17) -0.0023(18)
C17 0.013(2) 0.013(2) 0.012(2) 0.0016(17) 0.0004(17) -0.0020(17)
C18 0.011(2) 0.015(2) 0.010(2) 0.0018(16) -0.0003(16) -0.0007(17)
C19 0.019(2) 0.010(2) 0.011(2) 0.0003(16) 0.0016(17) 0.0000(17)
C20 0.021(2) 0.009(2) 0.024(2) 0.0010(18) -0.0023(19) 0.0001(18)
C21 0.020(2) 0.023(3) 0.015(2) 0.0005(19) -0.0007(19) 0.004(2)
C22 0.020(2) 0.023(3) 0.015(2) 0.0016(19) 0.0005(19) -0.001(2)
C23 0.014(2) 0.018(2) 0.016(2) -0.0008(18) 0.0011(18) 0.0002(18)
C24 0.016(2) 0.018(2) 0.016(2) 0.0015(18) 0.0003(18) 0.0001(18)
C25 0.015(2) 0.039(3) 0.022(3) -0.001(2) 0.001(2) 0.004(2)
C26 0.013(2) 0.024(3) 0.022(2) 0.003(2) 0.0004(19) -0.0025(19)
C27 0.014(2) 0.024(3) 0.022(2) 0.007(2) -0.0012(19) 0.0017(19)
C28 0.017(2) 0.032(3) 0.017(2) 0.003(2) -0.0019(19) -0.004(2)
C29 0.017(2) 0.024(3) 0.026(3) 0.003(2) -0.003(2) 0.001(2)
C111 0.027(3) 0.025(3) 0.017(2) 0.003(2) 0.001(2) 0.001(2)
C112 0.023(3) 0.025(3) 0.015(2) -0.0026(19) 0.0014(19) 0.001(2)
C121 0.020(3) 0.024(3) 0.030(3) 0.002(2) 0.004(2) -0.005(2)
C122 0.018(2) 0.028(3) 0.016(2) 0.0010(19) -0.0019(18) -0.002(2)
C131 0.030(3) 0.017(2) 0.020(2) -0.0009(19) 0.002(2) -0.003(2)
C132 0.026(3) 0.022(3) 0.014(2) -0.0023(19) -0.0041(19) 0.001(2)
C141 0.028(3) 0.023(3) 0.036(3) 0.003(2) 0.001(2) 0.010(2)
C142 0.014(2) 0.036(3) 0.023(3) -0.003(2) -0.0006(19) 0.005(2)
C161 0.021(3) 0.021(3) 0.025(3) -0.001(2) 0.001(2) -0.005(2)
C162 0.015(2) 0.029(3) 0.021(2) -0.005(2) -0.0062(19) -0.004(2)
C171 0.024(3) 0.015(2) 0.029(3) 0.003(2) -0.002(2) 0.003(2)
C172 0.020(3) 0.024(3) 0.016(2) 0.0008(19) 0.0020(19) 0.003(2)
C181 0.025(3) 0.020(2) 0.014(2) 0.0026(18) -0.0043(19) 0.000(2)
C182 0.019(2) 0.024(3) 0.014(2) 0.0004(19) -0.0027(18) -0.003(2)
C191 0.028(3) 0.027(3) 0.015(2) 0.0024(19) 0.004(2) -0.004(2)
C192 0.031(3) 0.028(3) 0.016(2) -0.004(2) 0.004(2) 0.005(2)
C211 0.054(4) 0.031(3) 0.018(3) -0.004(2) -0.007(2) 0.011(3)
C212 0.056(4) 0.036(4) 0.031(3) -0.009(3) -0.005(3) 0.023(3)
C221 0.025(3) 0.021(3) 0.024(3) 0.007(2) -0.003(2) -0.003(2)
C222 0.026(3) 0.027(3) 0.025(3) 0.003(2) -0.001(2) -0.005(2)
C231 0.018(3) 0.030(3) 0.025(3) -0.002(2) -0.002(2) 0.003(2)
C232 0.022(3) 0.028(3) 0.026(3) -0.007(2) 0.002(2) 0.004(2)
C241 0.020(3) 0.034(3) 0.021(3) 0.002(2) 0.003(2) -0.008(2)
C242 0.026(3) 0.034(3) 0.024(3) 0.009(2) 0.001(2) -0.007(2)
C261 0.020(3) 0.073(5) 0.031(3) 0.016(3) 0.001(2) -0.007(3)
C262 0.030(3) 0.051(4) 0.021(3) 0.011(2) 0.008(2) 0.000(3)
C271 0.029(3) 0.035(3) 0.045(4) 0.002(3) -0.010(3) -0.011(3)
C272 0.034(3) 0.019(3) 0.030(3) 0.002(2) -0.003(2) -0.002(2)
C281 0.029(3) 0.048(4) 0.025(3) 0.004(3) -0.006(2) -0.006(3)
C282 0.029(3) 0.030(3) 0.023(3) 0.000(2) 0.005(2) -0.003(2)
C291 0.029(3) 0.031(3) 0.044(3) 0.013(3) -0.007(3) 0.003(2)
C292 0.046(4) 0.027(3) 0.047(4) 0.002(3) -0.004(3) 0.013(3)

loop_
_atom_type_symbol
_atom_type_description
_atom_type_scat_dispersion_real
_atom_type_scat_dispersion_imag
_atom_type_scat_source
C C 0.0181 0.0091 'International Tables Vol C Tables 4.2.6.8 and 6.1.1.4'
H H 0.0000 0.0000 'International Tables Vol C Tables 4.2.6.8 and 6.1.1.4'
Br Br -0.6763 1.2805 'International Tables Vol C Tables 4.2.6.8 and 6.1.1.4'
Fe Fe -1.1336 3.1974 'International Tables Vol C Tables 4.2.6.8 and 6.1.1.4'
Si Si 0.2541 0.3302 'International Tables Vol C Tables 4.2.6.8 and 6.1.1.4'

loop_
_geom_angle_atom_site_label_1
_geom_angle_atom_site_label_2
_geom_angle_atom_site_label_3
_geom_angle
_geom_angle_site_symmetry_1
_geom_angle_site_symmetry_3
_geom_angle_publ_flag
C10 Fe1 C11 40.05(18) . . ?
C10 Fe1 C12 66.55(17) . . ?
C10 Fe1 C13 66.79(17) . . ?
C10 Fe1 C14 40.18(17) . . ?
C10 Fe1 C16 106.23(18) . . ?
C10 Fe1 C17 127.91(18) . . ?
C10 Fe1 C18 167.03(18) . . ?
C10 Fe1 C19 150.58(18) . . ?
C11 Fe1 C18 130.76(18) . . ?
C12 Fe1 C11 40.10(17) . . ?
C12 Fe1 C13 40.48(17) . . ?
C12 Fe1 C14 68.47(17) . . ?
C12 Fe1 C17 122.09(18) . . ?
C12 Fe1 C18 112.51(17) . . ?
C12 Fe1 C19 130.51(18) . . ?
C13 Fe1 C11 68.07(17) . . ?
C13 Fe1 C14 40.73(17) . . ?
C13 Fe1 C17 155.87(18) . . ?
C13 Fe1 C18 121.63(17) . . ?
C13 Fe1 C19 109.11(17) . . ?
C14 Fe1 C11 68.84(17) . . ?
C14 Fe1 C18 152.64(17) . . ?
C15 Fe1 C10 117.56(19) . . ?
C15 Fe1 C11 150.82(18) . . ?
C15 Fe1 C12 166.52(18) . . ?
C15 Fe1 C13 127.45(18) . . ?
C15 Fe1 C14 105.83(18) . . ?
C15 Fe1 C16 40.06(18) . . ?
C15 Fe1 C17 66.73(17) . . ?
C15 Fe1 C18 66.58(18) . . ?
C15 Fe1 C19 40.00(18) . . ?
C16 Fe1 C11 117.61(17) . . ?
C16 Fe1 C12 153.27(18) . . ?
C16 Fe1 C13 162.69(18) . . ?
C16 Fe1 C14 123.75(18) . . ?
C16 Fe1 C17 40.68(18) . . ?
C16 Fe1 C18 68.47(17) . . ?
C16 Fe1 C19 68.64(17) . . ?
C17 Fe1 C11 109.60(17) . . ?
C17 Fe1 C14 162.87(18) . . ?
C17 Fe1 C18 40.57(16) . . ?
C17 Fe1 C19 67.97(17) . . ?
C19 Fe1 C11 168.23(18) . . ?
C19 Fe1 C14 117.06(17) . . ?
C19 Fe1 C18 40.05(17) . . ?
C20 Fe2 C21 39.88(19) . . ?
C20 Fe2 C22 66.47(19) . . ?
C20 Fe2 C23 66.42(19) . . ?
C20 Fe2 C24 40.00(19) . . ?
C20 Fe2 C26 150.6(2) . . ?
C20 Fe2 C27 167.4(2) . . ?
C20 Fe2 C28 128.7(2) . . ?
C20 Fe2 C29 107.1(2) . . ?
C21 Fe2 C23 68.48(18) . . ?
C21 Fe2 C24 68.66(19) . . ?
C21 Fe2 C26 116.8(2) . . ?
C21 Fe2 C27 152.5(2) . . ?
C21 Fe2 C28 162.8(2) . . ?
C21 Fe2 C29 123.6(2) . . ?
C22 Fe2 C21 40.47(19) . . ?
C22 Fe2 C23 40.88(18) . . ?
C22 Fe2 C24 68.16(19) . . ?
C22 Fe2 C26 108.15(19) . . ?
C22 Fe2 C27 121.6(2) . . ?
C22 Fe2 C28 156.4(2) . . ?
C22 Fe2 C29 161.8(2) . . ?
C23 Fe2 C24 40.02(18) . . ?
C25 Fe2 C20 118.2(2) . . ?
C25 Fe2 C21 105.8(2) . . ?
C25 Fe2 C22 126.4(2) . . ?
C25 Fe2 C23 165.6(2) . . ?
C25 Fe2 C24 151.8(2) . . ?
C25 Fe2 C26 39.9(2) . . ?
C25 Fe2 C27 66.2(2) . . ?
C25 Fe2 C28 66.4(2) . . ?
C25 Fe2 C29 39.8(2) . . ?
C26 Fe2 C23 129.68(19) . . ?
C26 Fe2 C24 167.7(2) . . ?
C26 Fe2 C28 67.86(19) . . ?
C26 Fe2 C29 68.5(2) . . ?
C27 Fe2 C23 112.43(19) . . ?
C27 Fe2 C24 130.96(19) . . ?
C27 Fe2 C26 39.99(19) . . ?
C27 Fe2 C28 40.37(19) . . ?
C27 Fe2 C29 68.2(2) . . ?
C28 Fe2 C23 122.7(2) . . ?
C28 Fe2 C24 110.48(19) . . ?
C29 Fe2 C23 154.3(2) . . ?
C29 Fe2 C24 118.80(19) . . ?
C29 Fe2 C28 40.6(2) . . ?
C11 Si11 H11 107.7 . . ?
C111 Si11 H11 107.7 . . ?
C111 Si11 C11 107.2(2) . . ?
C111 Si11 C112 109.5(2) . . ?
C112 Si11 H11 107.7 . . ?
C112 Si11 C11 116.7(2) . . ?
C12 Si12 H12 107.0 . . ?
C121 Si12 H12 107.0 . . ?
C121 Si12 C12 107.9(2) . . ?
C122 Si12 H12 107.0 . . ?
C122 Si12 C12 119.0(2) . . ?
C122 Si12 C121 108.4(2) . . ?
C13 Si13 H13 106.8 . . ?
C13 Si13 C131 108.3(2) . . ?
C131 Si13 H13 106.8 . . ?
C132 Si13 H13 106.8 . . ?
C132 Si13 C13 118.6(2) . . ?
C132 Si13 C131 109.0(2) . . ?
C14 Si14 H14 109.0 . . ?
C141 Si14 H14 109.0 . . ?
C141 Si14 C14 107.6(2) . . ?
C142 Si14 H14 109.0 . . ?
C142 Si14 C14 115.7(2) . . ?
C142 Si14 C141 106.3(3) . . ?
C16 Si16 H16 109.3 . . ?
C161 Si16 H16 109.3 . . ?
C161 Si16 C16 105.3(2) . . ?
C162 Si16 H16 109.3 . . ?
C162 Si16 C16 116.6(2) . . ?
C162 Si16 C161 106.8(2) . . ?
C17 Si17 H17 106.4 . . ?
C171 Si17 H17 106.4 . . ?
C171 Si17 C17 109.1(2) . . ?
C172 Si17 H17 106.4 . . ?
C172 Si17 C17 119.8(2) . . ?
C172 Si17 C171 108.0(2) . . ?
C18 Si18 H18 107.0 . . ?
C181 Si18 H18 107.0 . . ?
C181 Si18 C18 108.3(2) . . ?
C182 Si18 H18 107.0 . . ?
C182 Si18 C18 118.5(2) . . ?
C182 Si18 C181 108.4(2) . . ?
C19 Si19 H19 108.2 . . ?
C191 Si19 H19 108.2 . . ?
C191 Si19 C19 104.6(2) . . ?
C192 Si19 H19 108.2 . . ?
C192 Si19 C19 117.2(2) . . ?
C192 Si19 C191 110.1(2) . . ?
C21 Si21 H21 109.1 . . ?
C211 Si21 H21 109.1 . . ?
C211 Si21 C21 104.9(2) . . ?
C212 Si21 H21 109.1 . . ?
C212 Si21 C21 117.4(3) . . ?
C212 Si21 C211 107.0(3) . . ?
C22 Si22 H22 106.6 . . ?
C221 Si22 H22 106.6 . . ?
C221 Si22 C22 105.8(2) . . ?
C222 Si22 H22 106.6 . . ?
C222 Si22 C22 119.9(2) . . ?
C222 Si22 C221 110.5(2) . . ?
C23 Si23 H23 107.1 . . ?
C231 Si23 H23 107.1 . . ?
C231 Si23 C23 108.3(2) . . ?
C232 Si23 H23 107.1 . . ?
C232 Si23 C23 118.7(2) . . ?
C232 Si23 C231 108.0(2) . . ?
C24 Si24 H24 108.0 . . ?
C24 Si24 C241 107.8(2) . . ?
C241 Si24 H24 108.0 . . ?
C242 Si24 H24 108.0 . . ?
C242 Si24 C24 115.5(2) . . ?
C242 Si24 C241 109.3(3) . . ?
C26 Si26 H26 108.0 . . ?
C261 Si26 H26 108.0 . . ?
C261 Si26 C26 103.5(3) . . ?
C262 Si26 H26 108.0 . . ?
C262 Si26 C26 117.4(3) . . ?
C262 Si26 C261 111.4(3) . . ?
C27 Si27 H27 107.0 . . ?
C271 Si27 H27 107.0 . . ?
C271 Si27 C27 108.9(3) . . ?
C271 Si27 C272 108.2(3) . . ?
C272 Si27 H27 107.0 . . ?
C272 Si27 C27 118.3(2) . . ?
C28 Si28 H28 106.9 . . ?
C281 Si28 H28 106.9 . . ?
C281 Si28 C28 108.7(2) . . ?
C282 Si28 H28 106.9 . . ?
C282 Si28 C28 117.6(2) . . ?
C282 Si28 C281 109.3(3) . . ?
C29 Si29 H29 108.8 . . ?
C291 Si29 H29 108.8 . . ?
C291 Si29 C29 106.8(3) . . ?
C291 Si29 C292 106.6(3) . . ?
C292 Si29 H29 108.8 . . ?
C292 Si29 C29 116.9(3) . . ?
Br11 C10 Fe1 130.1(2) . . ?
C11 C10 Br11 121.5(3) . . ?
C11 C10 Fe1 72.3(3) . . ?
C11 C10 C14 113.3(4) . . ?
C14 C10 Br11 124.7(3) . . ?
C14 C10 Fe1 72.0(2) . . ?
Si11 C11 Fe1 140.6(3) . . ?
C10 C11 Fe1 67.6(2) . . ?
C10 C11 Si11 124.5(3) . . ?
C10 C11 C12 104.9(4) . . ?
C12 C11 Fe1 69.2(2) . . ?
C12 C11 Si11 128.2(3) . . ?
Si12 C12 Fe1 137.4(2) . . ?
C11 C12 Fe1 70.7(3) . . ?
C11 C12 Si12 125.9(3) . . ?
C11 C12 C13 109.1(4) . . ?
C13 C12 Fe1 69.9(3) . . ?
C13 C12 Si12 123.3(3) . . ?
Si13 C13 Fe1 136.5(2) . . ?
C12 C13 Fe1 69.7(3) . . ?
C12 C13 Si13 127.8(3) . . ?
C12 C13 C14 108.5(4) . . ?
C14 C13 Fe1 70.0(3) . . ?
C14 C13 Si13 122.3(3) . . ?
Si14 C14 Fe1 136.0(2) . . ?
C10 C14 Fe1 67.8(3) . . ?
C10 C14 Si14 128.1(3) . . ?
C10 C14 C13 104.3(4) . . ?
C13 C14 Fe1 69.3(2) . . ?
C13 C14 Si14 126.4(3) . . ?
Br12 C15 Fe1 129.2(2) . . ?
C16 C15 Br12 124.6(4) . . ?
C16 C15 Fe1 71.6(3) . . ?
C16 C15 C19 112.7(4) . . ?
C19 C15 Br12 122.4(3) . . ?
C19 C15 Fe1 72.0(3) . . ?
Si16 C16 Fe1 137.2(2) . . ?
C15 C16 Fe1 68.4(3) . . ?
C15 C16 Si16 127.5(4) . . ?
C15 C16 C17 105.1(4) . . ?
C17 C16 Fe1 70.0(3) . . ?
C17 C16 Si16 125.7(3) . . ?
Si17 C17 Fe1 138.9(2) . . ?
C16 C17 Fe1 69.4(3) . . ?
C16 C17 Si17 122.3(3) . . ?
C16 C17 C18 108.4(4) . . ?
C18 C17 Fe1 70.2(3) . . ?
C18 C17 Si17 127.3(3) . . ?
Si18 C18 Fe1 139.4(2) . . ?
C17 C18 Fe1 69.2(2) . . ?
C17 C18 Si18 122.7(3) . . ?
C19 C18 Fe1 69.6(2) . . ?
C19 C18 Si18 127.3(3) . . ?
C19 C18 C17 107.9(4) . . ?
Si19 C19 Fe1 144.3(2) . . ?
C15 C19 Fe1 68.0(3) . . ?
C15 C19 Si19 123.3(3) . . ?
C15 C19 C18 105.9(4) . . ?
C18 C19 Fe1 70.4(2) . . ?
C18 C19 Si19 126.5(3) . . ?
Br21 C20 Fe2 129.9(3) . . ?
C21 C20 Br21 126.0(4) . . ?
C21 C20 Fe2 71.4(3) . . ?
C21 C20 C24 113.0(4) . . ?
C24 C20 Br21 120.7(4) . . ?
C24 C20 Fe2 71.8(3) . . ?
Si21 C21 Fe2 136.2(3) . . ?
C20 C21 Fe2 68.7(3) . . ?
C20 C21 Si21 126.7(4) . . ?
C20 C21 C22 105.2(4) . . ?
C22 C21 Fe2 69.7(3) . . ?
C22 C21 Si21 126.6(4) . . ?
Si22 C22 Fe2 140.3(3) . . ?
C21 C22 Fe2 69.8(3) . . ?
C21 C22 Si22 122.0(4) . . ?
C21 C22 C23 108.3(4) . . ?
C23 C22 Fe2 70.0(3) . . ?
C23 C22 Si22 127.1(4) . . ?
Si23 C23 Fe2 138.1(3) . . ?
C22 C23 Fe2 69.1(3) . . ?
C22 C23 Si23 123.6(4) . . ?
C24 C23 Fe2 70.0(3) . . ?
C24 C23 Si23 126.7(4) . . ?
C24 C23 C22 108.1(4) . . ?
Si24 C24 Fe2 140.3(3) . . ?
C20 C24 Fe2 68.2(3) . . ?
C20 C24 Si24 125.2(4) . . ?
C20 C24 C23 105.5(4) . . ?
C23 C24 Fe2 70.0(3) . . ?
C23 C24 Si24 126.7(4) . . ?
Br22 C25 Fe2 131.2(3) . . ?
C26 C25 Br22 121.3(4) . . ?
C26 C25 Fe2 72.0(3) . . ?
C29 C25 Br22 124.7(4) . . ?
C29 C25 Fe2 72.2(3) . . ?
C29 C25 C26 113.4(5) . . ?
Si26 C26 Fe2 141.2(3) . . ?
C25 C26 Fe2 68.1(3) . . ?
C25 C26 Si26 124.8(4) . . ?
C25 C26 C27 105.2(4) . . ?
C27 C26 Fe2 69.9(3) . . ?
C27 C26 Si26 127.0(4) . . ?
Si27 C27 Fe2 138.5(3) . . ?
C26 C27 Fe2 70.1(3) . . ?
C26 C27 Si27 125.9(4) . . ?
C26 C27 C28 108.9(5) . . ?
C28 C27 Fe2 70.1(3) . . ?
C28 C27 Si27 123.2(4) . . ?
Si28 C28 Fe2 139.1(3) . . ?
C27 C28 Fe2 69.5(3) . . ?
C27 C28 Si28 127.5(4) . . ?
C27 C28 C29 108.0(4) . . ?
C29 C28 Fe2 69.7(3) . . ?
C29 C28 Si28 122.4(4) . . ?
Si29 C29 Fe2 135.3(3) . . ?
C25 C29 Fe2 68.0(3) . . ?
C25 C29 Si29 128.2(4) . . ?
C25 C29 C28 104.5(5) . . ?
C28 C29 Fe2 69.7(3) . . ?
C28 C29 Si29 126.1(4) . . ?
Si11 C111 H11D 109.5 . . ?
Si11 C111 H11E 109.5 . . ?
Si11 C111 H11F 109.5 . . ?
H11D C111 H11E 109.5 . . ?
H11D C111 H11F 109.5 . . ?
H11E C111 H11F 109.5 . . ?
Si11 C112 H11A 109.5 . . ?
Si11 C112 H11B 109.5 . . ?
Si11 C112 H11C 109.5 . . ?
H11A C112 H11B 109.5 . . ?
H11A C112 H11C 109.5 . . ?
H11B C112 H11C 109.5 . . ?
Si12 C121 H12D 109.5 . . ?
Si12 C121 H12E 109.5 . . ?
Si12 C121 H12F 109.5 . . ?
H12D C121 H12E 109.5 . . ?
H12D C121 H12F 109.5 . . ?
H12E C121 H12F 109.5 . . ?
Si12 C122 H12A 109.5 . . ?
Si12 C122 H12B 109.5 . . ?
Si12 C122 H12C 109.5 . . ?
H12A C122 H12B 109.5 . . ?
H12A C122 H12C 109.5 . . ?
H12B C122 H12C 109.5 . . ?
Si13 C131 H13D 109.5 . . ?
Si13 C131 H13E 109.5 . . ?
Si13 C131 H13F 109.5 . . ?
H13D C131 H13E 109.5 . . ?
H13D C131 H13F 109.5 . . ?
H13E C131 H13F 109.5 . . ?
Si13 C132 H13A 109.5 . . ?
Si13 C132 H13B 109.5 . . ?
Si13 C132 H13C 109.5 . . ?
H13A C132 H13B 109.5 . . ?
H13A C132 H13C 109.5 . . ?
H13B C132 H13C 109.5 . . ?
Si14 C141 H14D 109.5 . . ?
Si14 C141 H14E 109.5 . . ?
Si14 C141 H14F 109.5 . . ?
H14D C141 H14E 109.5 . . ?
H14D C141 H14F 109.5 . . ?
H14E C141 H14F 109.5 . . ?
Si14 C142 H14A 109.5 . . ?
Si14 C142 H14B 109.5 . . ?
Si14 C142 H14C 109.5 . . ?
H14A C142 H14B 109.5 . . ?
H14A C142 H14C 109.5 . . ?
H14B C142 H14C 109.5 . . ?
Si16 C161 H16D 109.5 . . ?
Si16 C161 H16E 109.5 . . ?
Si16 C161 H16F 109.5 . . ?
H16D C161 H16E 109.5 . . ?
H16D C161 H16F 109.5 . . ?
H16E C161 H16F 109.5 . . ?
Si16 C162 H16A 109.5 . . ?
Si16 C162 H16B 109.5 . . ?
Si16 C162 H16C 109.5 . . ?
H16A C162 H16B 109.5 . . ?
H16A C162 H16C 109.5 . . ?
H16B C162 H16C 109.5 . . ?
Si17 C171 H17D 109.5 . . ?
Si17 C171 H17E 109.5 . . ?
Si17 C171 H17F 109.5 . . ?
H17D C171 H17E 109.5 . . ?
H17D C171 H17F 109.5 . . ?
H17E C171 H17F 109.5 . . ?
Si17 C172 H17A 109.5 . . ?
Si17 C172 H17B 109.5 . . ?
Si17 C172 H17C 109.5 . . ?
H17A C172 H17B 109.5 . . ?
H17A C172 H17C 109.5 . . ?
H17B C172 H17C 109.5 . . ?
Si18 C181 H18D 109.5 . . ?
Si18 C181 H18E 109.5 . . ?
Si18 C181 H18F 109.5 . . ?
H18D C181 H18E 109.5 . . ?
H18D C181 H18F 109.5 . . ?
H18E C181 H18F 109.5 . . ?
Si18 C182 H18A 109.5 . . ?
Si18 C182 H18B 109.5 . . ?
Si18 C182 H18C 109.5 . . ?
H18A C182 H18B 109.5 . . ?
H18A C182 H18C 109.5 . . ?
H18B C182 H18C 109.5 . . ?
Si19 C191 H19D 109.5 . . ?
Si19 C191 H19E 109.5 . . ?
Si19 C191 H19F 109.5 . . ?
H19D C191 H19E 109.5 . . ?
H19D C191 H19F 109.5 . . ?
H19E C191 H19F 109.5 . . ?
Si19 C192 H19A 109.5 . . ?
Si19 C192 H19B 109.5 . . ?
Si19 C192 H19C 109.5 . . ?
H19A C192 H19B 109.5 . . ?
H19A C192 H19C 109.5 . . ?
H19B C192 H19C 109.5 . . ?
Si21 C211 H21A 109.5 . . ?
Si21 C211 H21B 109.5 . . ?
Si21 C211 H21C 109.5 . . ?
H21A C211 H21B 109.5 . . ?
H21A C211 H21C 109.5 . . ?
H21B C211 H21C 109.5 . . ?
Si21 C212 H21D 109.5 . . ?
Si21 C212 H21E 109.5 . . ?
Si21 C212 H21F 109.5 . . ?
H21D C212 H21E 109.5 . . ?
H21D C212 H21F 109.5 . . ?
H21E C212 H21F 109.5 . . ?
Si22 C221 H22D 109.5 . . ?
Si22 C221 H22E 109.5 . . ?
Si22 C221 H22F 109.5 . . ?
H22D C221 H22E 109.5 . . ?
H22D C221 H22F 109.5 . . ?
H22E C221 H22F 109.5 . . ?
Si22 C222 H22A 109.5 . . ?
Si22 C222 H22B 109.5 . . ?
Si22 C222 H22C 109.5 . . ?
H22A C222 H22B 109.5 . . ?
H22A C222 H22C 109.5 . . ?
H22B C222 H22C 109.5 . . ?
Si23 C231 H23A 109.5 . . ?
Si23 C231 H23B 109.5 . . ?
Si23 C231 H23C 109.5 . . ?
H23A C231 H23B 109.5 . . ?
H23A C231 H23C 109.5 . . ?
H23B C231 H23C 109.5 . . ?
Si23 C232 H23D 109.5 . . ?
Si23 C232 H23E 109.5 . . ?
Si23 C232 H23F 109.5 . . ?
H23D C232 H23E 109.5 . . ?
H23D C232 H23F 109.5 . . ?
H23E C232 H23F 109.5 . . ?
Si24 C241 H24A 109.5 . . ?
Si24 C241 H24B 109.5 . . ?
Si24 C241 H24C 109.5 . . ?
H24A C241 H24B 109.5 . . ?
H24A C241 H24C 109.5 . . ?
H24B C241 H24C 109.5 . . ?
Si24 C242 H24D 109.5 . . ?
Si24 C242 H24E 109.5 . . ?
Si24 C242 H24F 109.5 . . ?
H24D C242 H24E 109.5 . . ?
H24D C242 H24F 109.5 . . ?
H24E C242 H24F 109.5 . . ?
Si26 C261 H26D 109.5 . . ?
Si26 C261 H26E 109.5 . . ?
Si26 C261 H26F 109.5 . . ?
H26D C261 H26E 109.5 . . ?
H26D C261 H26F 109.5 . . ?
H26E C261 H26F 109.5 . . ?
Si26 C262 H26A 109.5 . . ?
Si26 C262 H26B 109.5 . . ?
Si26 C262 H26C 109.5 . . ?
H26A C262 H26B 109.5 . . ?
H26A C262 H26C 109.5 . . ?
H26B C262 H26C 109.5 . . ?
Si27 C271 H27D 109.5 . . ?
Si27 C271 H27E 109.5 . . ?
Si27 C271 H27F 109.5 . . ?
H27D C271 H27E 109.5 . . ?
H27D C271 H27F 109.5 . . ?
H27E C271 H27F 109.5 . . ?
Si27 C272 H27A 109.5 . . ?
Si27 C272 H27B 109.5 . . ?
Si27 C272 H27C 109.5 . . ?
H27A C272 H27B 109.5 . . ?
H27A C272 H27C 109.5 . . ?
H27B C272 H27C 109.5 . . ?
Si28 C281 H28D 109.5 . . ?
Si28 C281 H28E 109.5 . . ?
Si28 C281 H28F 109.5 . . ?
H28D C281 H28E 109.5 . . ?
H28D C281 H28F 109.5 . . ?
H28E C281 H28F 109.5 . . ?
Si28 C282 H28A 109.5 . . ?
Si28 C282 H28B 109.5 . . ?
Si28 C282 H28C 109.5 . . ?
H28A C282 H28B 109.5 . . ?
H28A C282 H28C 109.5 . . ?
H28B C282 H28C 109.5 . . ?
Si29 C291 H29A 109.5 . . ?
Si29 C291 H29B 109.5 . . ?
Si29 C291 H29C 109.5 . . ?
H29A C291 H29B 109.5 . . ?
H29A C291 H29C 109.5 . . ?
H29B C291 H29C 109.5 . . ?
Si29 C292 H29D 109.5 . . ?
Si29 C292 H29E 109.5 . . ?
Si29 C292 H29F 109.5 . . ?
H29D C292 H29E 109.5 . . ?
H29D C292 H29F 109.5 . . ?
H29E C292 H29F 109.5 . . ?

loop_
_geom_bond_atom_site_label_1
_geom_bond_atom_site_label_2
_geom_bond_distance
_geom_bond_site_symmetry_2
_geom_bond_publ_flag
Br11 C10 1.904(4) . ?
Br12 C15 1.901(5) . ?
Br21 C20 1.909(5) . ?
Br22 C25 1.914(5) . ?
Fe1 C10 2.054(4) . ?
Fe1 C11 2.116(5) . ?
Fe1 C12 2.096(5) . ?
Fe1 C13 2.099(5) . ?
Fe1 C14 2.109(5) . ?
Fe1 C15 2.053(5) . ?
Fe1 C16 2.095(5) . ?
Fe1 C17 2.103(5) . ?
Fe1 C18 2.117(4) . ?
Fe1 C19 2.106(4) . ?
Fe2 C20 2.061(5) . ?
Fe2 C21 2.097(5) . ?
Fe2 C22 2.096(5) . ?
Fe2 C23 2.109(5) . ?
Fe2 C24 2.109(5) . ?
Fe2 C25 2.051(5) . ?
Fe2 C26 2.102(5) . ?
Fe2 C27 2.099(5) . ?
Fe2 C28 2.107(5) . ?
Fe2 C29 2.106(5) . ?
Si11 H11 1.0000 . ?
Si11 C11 1.874(5) . ?
Si11 C111 1.867(5) . ?
Si11 C112 1.872(5) . ?
Si12 H12 1.0000 . ?
Si12 C12 1.883(5) . ?
Si12 C121 1.879(5) . ?
Si12 C122 1.857(5) . ?
Si13 H13 1.0000 . ?
Si13 C13 1.877(5) . ?
Si13 C131 1.881(5) . ?
Si13 C132 1.866(5) . ?
Si14 H14 1.0000 . ?
Si14 C14 1.885(5) . ?
Si14 C141 1.880(6) . ?
Si14 C142 1.867(5) . ?
Si16 H16 1.0000 . ?
Si16 C16 1.890(5) . ?
Si16 C161 1.874(5) . ?
Si16 C162 1.869(5) . ?
Si17 H17 1.0000 . ?
Si17 C17 1.885(5) . ?
Si17 C171 1.873(5) . ?
Si17 C172 1.872(5) . ?
Si18 H18 1.0000 . ?
Si18 C18 1.877(5) . ?
Si18 C181 1.875(5) . ?
Si18 C182 1.858(5) . ?
Si19 H19 1.0000 . ?
Si19 C19 1.883(5) . ?
Si19 C191 1.873(5) . ?
Si19 C192 1.863(5) . ?
Si21 H21 1.0000 . ?
Si21 C21 1.894(5) . ?
Si21 C211 1.867(6) . ?
Si21 C212 1.866(6) . ?
Si22 H22 1.0000 . ?
Si22 C22 1.889(5) . ?
Si22 C221 1.876(5) . ?
Si22 C222 1.859(6) . ?
Si23 H23 1.0000 . ?
Si23 C23 1.877(5) . ?
Si23 C231 1.876(5) . ?
Si23 C232 1.857(5) . ?
Si24 H24 1.0000 . ?
Si24 C24 1.867(5) . ?
Si24 C241 1.875(5) . ?
Si24 C242 1.851(6) . ?
Si26 H26 1.0000 . ?
Si26 C26 1.875(5) . ?
Si26 C261 1.874(6) . ?
Si26 C262 1.870(6) . ?
Si27 H27 1.0000 . ?
Si27 C27 1.890(6) . ?
Si27 C271 1.869(6) . ?
Si27 C272 1.871(6) . ?
Si28 H28 1.0000 . ?
Si28 C28 1.883(5) . ?
Si28 C281 1.877(6) . ?
Si28 C282 1.871(6) . ?
Si29 H29 1.0000 . ?
Si29 C29 1.899(5) . ?
Si29 C291 1.865(6) . ?
Si29 C292 1.866(7) . ?
C10 C11 1.429(6) . ?
C10 C14 1.431(6) . ?
C11 C12 1.445(6) . ?
C12 C13 1.451(6) . ?
C13 C14 1.464(6) . ?
C15 C16 1.421(6) . ?
C15 C19 1.423(7) . ?
C16 C17 1.459(6) . ?
C17 C18 1.463(6) . ?
C18 C19 1.446(6) . ?
C20 C21 1.418(7) . ?
C20 C24 1.427(7) . ?
C21 C22 1.451(7) . ?
C22 C23 1.468(6) . ?
C23 C24 1.443(7) . ?
C25 C26 1.418(8) . ?
C25 C29 1.417(7) . ?
C26 C27 1.437(7) . ?
C27 C28 1.451(7) . ?
C28 C29 1.463(8) . ?
C111 H11D 0.9800 . ?
C111 H11E 0.9800 . ?
C111 H11F 0.9800 . ?
C112 H11A 0.9800 . ?
C112 H11B 0.9800 . ?
C112 H11C 0.9800 . ?
C121 H12D 0.9800 . ?
C121 H12E 0.9800 . ?
C121 H12F 0.9800 . ?
C122 H12A 0.9800 . ?
C122 H12B 0.9800 . ?
C122 H12C 0.9800 . ?
C131 H13D 0.9800 . ?
C131 H13E 0.9800 . ?
C131 H13F 0.9800 . ?
C132 H13A 0.9800 . ?
C132 H13B 0.9800 . ?
C132 H13C 0.9800 . ?
C141 H14D 0.9800 . ?
C141 H14E 0.9800 . ?
C141 H14F 0.9800 . ?
C142 H14A 0.9800 . ?
C142 H14B 0.9800 . ?
C142 H14C 0.9800 . ?
C161 H16D 0.9800 . ?
C161 H16E 0.9800 . ?
C161 H16F 0.9800 . ?
C162 H16A 0.9800 . ?
C162 H16B 0.9800 . ?
C162 H16C 0.9800 . ?
C171 H17D 0.9800 . ?
C171 H17E 0.9800 . ?
C171 H17F 0.9800 . ?
C172 H17A 0.9800 . ?
C172 H17B 0.9800 . ?
C172 H17C 0.9800 . ?
C181 H18D 0.9800 . ?
C181 H18E 0.9800 . ?
C181 H18F 0.9800 . ?
C182 H18A 0.9800 . ?
C182 H18B 0.9800 . ?
C182 H18C 0.9800 . ?
C191 H19D 0.9800 . ?
C191 H19E 0.9800 . ?
C191 H19F 0.9800 . ?
C192 H19A 0.9800 . ?
C192 H19B 0.9800 . ?
C192 H19C 0.9800 . ?
C211 H21A 0.9800 . ?
C211 H21B 0.9800 . ?
C211 H21C 0.9800 . ?
C212 H21D 0.9800 . ?
C212 H21E 0.9800 . ?
C212 H21F 0.9800 . ?
C221 H22D 0.9800 . ?
C221 H22E 0.9800 . ?
C221 H22F 0.9800 . ?
C222 H22A 0.9800 . ?
C222 H22B 0.9800 . ?
C222 H22C 0.9800 . ?
C231 H23A 0.9800 . ?
C231 H23B 0.9800 . ?
C231 H23C 0.9800 . ?
C232 H23D 0.9800 . ?
C232 H23E 0.9800 . ?
C232 H23F 0.9800 . ?
C241 H24A 0.9800 . ?
C241 H24B 0.9800 . ?
C241 H24C 0.9800 . ?
C242 H24D 0.9800 . ?
C242 H24E 0.9800 . ?
C242 H24F 0.9800 . ?
C261 H26D 0.9800 . ?
C261 H26E 0.9800 . ?
C261 H26F 0.9800 . ?
C262 H26A 0.9800 . ?
C262 H26B 0.9800 . ?
C262 H26C 0.9800 . ?
C271 H27D 0.9800 . ?
C271 H27E 0.9800 . ?
C271 H27F 0.9800 . ?
C272 H27A 0.9800 . ?
C272 H27B 0.9800 . ?
C272 H27C 0.9800 . ?
C281 H28D 0.9800 . ?
C281 H28E 0.9800 . ?
C281 H28F 0.9800 . ?
C282 H28A 0.9800 . ?
C282 H28B 0.9800 . ?
C282 H28C 0.9800 . ?
C291 H29A 0.9800 . ?
C291 H29B 0.9800 . ?
C291 H29C 0.9800 . ?
C292 H29D 0.9800 . ?
C292 H29E 0.9800 . ?
C292 H29F 0.9800 . ?

loop_
_geom_torsion_atom_site_label_1
_geom_torsion_atom_site_label_2
_geom_torsion_atom_site_label_3
_geom_torsion_atom_site_label_4
_geom_torsion
_geom_torsion_site_symmetry_1
_geom_torsion_site_symmetry_2
_geom_torsion_site_symmetry_3
_geom_torsion_site_symmetry_4
_geom_torsion_publ_flag
Br11 C10 C11 Fe1 -126.7(3) . . . . ?
Br11 C10 C11 Si11 10.3(6) . . . . ?
Br11 C10 C11 C12 173.7(3) . . . . ?
Br11 C10 C14 Fe1 126.8(4) . . . . ?
Br11 C10 C14 Si14 -5.1(6) . . . . ?
Br11 C10 C14 C13 -173.1(3) . . . . ?
Br12 C15 C16 Fe1 125.4(4) . . . . ?
Br12 C15 C16 Si16 -8.3(6) . . . . ?
Br12 C15 C16 C17 -173.8(3) . . . . ?
Br12 C15 C19 Fe1 -125.5(3) . . . . ?
Br12 C15 C19 Si19 16.0(6) . . . . ?
Br12 C15 C19 C18 173.9(3) . . . . ?
Br21 C20 C21 Fe2 -126.4(4) . . . . ?
Br21 C20 C21 Si21 6.1(7) . . . . ?
Br21 C20 C21 C22 173.0(4) . . . . ?
Br21 C20 C24 Fe2 126.2(4) . . . . ?
Br21 C20 C24 Si24 -10.9(6) . . . . ?
Br21 C20 C24 C23 -173.3(3) . . . . ?
Br22 C25 C26 Fe2 127.8(4) . . . . ?
Br22 C25 C26 Si26 -10.2(6) . . . . ?
Br22 C25 C26 C27 -171.7(4) . . . . ?
Br22 C25 C29 Fe2 -128.3(4) . . . . ?
Br22 C25 C29 Si29 2.8(7) . . . . ?
Br22 C25 C29 C28 171.1(4) . . . . ?
Fe1 C10 C11 Si11 137.0(4) . . . . ?
Fe1 C10 C11 C12 -59.6(3) . . . . ?
Fe1 C10 C14 Si14 -131.9(4) . . . . ?
Fe1 C10 C14 C13 60.1(3) . . . . ?
Fe1 C11 C12 Si12 135.2(4) . . . . ?
Fe1 C11 C12 C13 -59.5(3) . . . . ?
Fe1 C12 C13 Si13 133.8(4) . . . . ?
Fe1 C12 C13 C14 -59.5(3) . . . . ?
Fe1 C13 C14 Si14 132.5(4) . . . . ?
Fe1 C13 C14 C10 -59.2(3) . . . . ?
Fe1 C15 C16 Si16 -133.7(4) . . . . ?
Fe1 C15 C16 C17 60.8(3) . . . . ?
Fe1 C15 C19 Si19 141.5(3) . . . . ?
Fe1 C15 C19 C18 -60.6(3) . . . . ?
Fe1 C16 C17 Si17 -135.6(3) . . . . ?
Fe1 C16 C17 C18 59.6(3) . . . . ?
Fe1 C17 C18 Si18 -136.2(3) . . . . ?
Fe1 C17 C18 C19 59.0(3) . . . . ?
Fe1 C18 C19 Si19 -144.0(4) . . . . ?
Fe1 C18 C19 C15 59.0(3) . . . . ?
Fe2 C20 C21 Si21 132.5(4) . . . . ?
Fe2 C20 C21 C22 -60.6(3) . . . . ?
Fe2 C20 C24 Si24 -137.1(4) . . . . ?
Fe2 C20 C24 C23 60.4(3) . . . . ?
Fe2 C21 C22 Si22 137.4(4) . . . . ?
Fe2 C21 C22 C23 -59.6(3) . . . . ?
Fe2 C22 C23 Si23 134.7(4) . . . . ?
Fe2 C22 C23 C24 -59.4(3) . . . . ?
Fe2 C23 C24 Si24 138.6(4) . . . . ?
Fe2 C23 C24 C20 -59.2(3) . . . . ?
Fe2 C25 C26 Si26 -138.1(4) . . . . ?
Fe2 C25 C26 C27 60.5(3) . . . . ?
Fe2 C25 C29 Si29 131.1(4) . . . . ?
Fe2 C25 C29 C28 -60.6(3) . . . . ?
Fe2 C26 C27 Si27 -136.1(4) . . . . ?
Fe2 C26 C27 C28 59.6(3) . . . . ?
Fe2 C27 C28 Si28 -136.9(4) . . . . ?
Fe2 C27 C28 C29 59.2(3) . . . . ?
Fe2 C28 C29 Si29 -131.9(4) . . . . ?
Fe2 C28 C29 C25 59.4(3) . . . . ?
Si11 C11 C12 Fe1 -138.9(4) . . . . ?
Si11 C11 C12 Si12 -3.7(6) . . . . ?
Si11 C11 C12 C13 161.6(3) . . . . ?
Si12 C12 C13 Fe1 -134.2(3) . . . . ?
Si12 C12 C13 Si13 -0.5(6) . . . . ?
Si12 C12 C13 C14 166.3(3) . . . . ?
Si13 C13 C14 Fe1 -133.1(3) . . . . ?
Si13 C13 C14 Si14 -0.6(6) . . . . ?
Si13 C13 C14 C10 167.7(3) . . . . ?
Si16 C16 C17 Fe1 134.4(4) . . . . ?
Si16 C16 C17 Si17 -1.2(6) . . . . ?
Si16 C16 C17 C18 -166.0(3) . . . . ?
Si17 C17 C18 Fe1 137.1(4) . . . . ?
Si17 C17 C18 Si18 0.9(6) . . . . ?
Si17 C17 C18 C19 -164.0(3) . . . . ?
Si18 C18 C19 Fe1 137.3(4) . . . . ?
Si18 C18 C19 Si19 -6.7(6) . . . . ?
Si18 C18 C19 C15 -163.7(3) . . . . ?
Si21 C21 C22 Fe2 -133.2(4) . . . . ?
Si21 C21 C22 Si22 4.2(6) . . . . ?
Si21 C21 C22 C23 167.2(4) . . . . ?
Si22 C22 C23 Fe2 -138.7(4) . . . . ?
Si22 C22 C23 Si23 -4.0(6) . . . . ?
Si22 C22 C23 C24 161.9(4) . . . . ?
Si23 C23 C24 Fe2 -135.8(4) . . . . ?
Si23 C23 C24 Si24 2.8(7) . . . . ?
Si23 C23 C24 C20 165.0(4) . . . . ?
Si26 C26 C27 Fe2 139.8(4) . . . . ?
Si26 C26 C27 Si27 3.6(7) . . . . ?
Si26 C26 C27 C28 -160.7(4) . . . . ?
Si27 C27 C28 Fe2 135.6(4) . . . . ?
Si27 C27 C28 Si28 -1.3(7) . . . . ?
Si27 C27 C28 C29 -165.2(4) . . . . ?
Si28 C28 C29 Fe2 136.0(4) . . . . ?
Si28 C28 C29 Si29 4.1(6) . . . . ?
Si28 C28 C29 C25 -164.5(4) . . . . ?
C10 C11 C12 Fe1 58.5(3) . . . . ?
C10 C11 C12 Si12 -166.2(3) . . . . ?
C10 C11 C12 C13 -0.9(5) . . . . ?
C11 C10 C14 Fe1 -60.8(3) . . . . ?
C11 C10 C14 Si14 167.3(3) . . . . ?
C11 C10 C14 C13 -0.7(5) . . . . ?
C11 C12 C13 Fe1 60.0(3) . . . . ?
C11 C12 C13 Si13 -166.2(3) . . . . ?
C11 C12 C13 C14 0.6(5) . . . . ?
C12 C13 C14 Fe1 59.2(3) . . . . ?
C12 C13 C14 Si14 -168.2(3) . . . . ?
C12 C13 C14 C10 0.1(5) . . . . ?
C14 C10 C11 Fe1 60.6(3) . . . . ?
C14 C10 C11 Si11 -162.4(3) . . . . ?
C14 C10 C11 C12 1.1(5) . . . . ?
C15 C16 C17 Fe1 -59.7(3) . . . . ?
C15 C16 C17 Si17 164.7(3) . . . . ?
C15 C16 C17 C18 -0.1(5) . . . . ?
C16 C15 C19 Fe1 60.2(3) . . . . ?
C16 C15 C19 Si19 -158.3(3) . . . . ?
C16 C15 C19 C18 -0.4(5) . . . . ?
C16 C17 C18 Fe1 -59.1(3) . . . . ?
C16 C17 C18 Si18 164.8(3) . . . . ?
C16 C17 C18 C19 -0.1(5) . . . . ?
C17 C18 C19 Fe1 -58.7(3) . . . . ?
C17 C18 C19 Si19 157.3(3) . . . . ?
C17 C18 C19 C15 0.3(5) . . . . ?
C19 C15 C16 Fe1 -60.4(3) . . . . ?
C19 C15 C16 Si16 165.9(3) . . . . ?
C19 C15 C16 C17 0.3(5) . . . . ?
C20 C21 C22 Fe2 59.9(3) . . . . ?
C20 C21 C22 Si22 -162.7(4) . . . . ?
C20 C21 C22 C23 0.3(5) . . . . ?
C21 C20 C24 Fe2 -59.8(4) . . . . ?
C21 C20 C24 Si24 163.1(4) . . . . ?
C21 C20 C24 C23 0.6(6) . . . . ?
C21 C22 C23 Fe2 59.5(3) . . . . ?
C21 C22 C23 Si23 -165.8(3) . . . . ?
C21 C22 C23 C24 0.1(5) . . . . ?
C22 C23 C24 Fe2 58.8(3) . . . . ?
C22 C23 C24 Si24 -162.6(4) . . . . ?
C22 C23 C24 C20 -0.4(5) . . . . ?
C24 C20 C21 Fe2 60.0(4) . . . . ?
C24 C20 C21 Si21 -167.4(4) . . . . ?
C24 C20 C21 C22 -0.5(6) . . . . ?
C25 C26 C27 Fe2 -59.3(3) . . . . ?
C25 C26 C27 Si27 164.6(4) . . . . ?
C25 C26 C27 C28 0.3(6) . . . . ?
C26 C25 C29 Fe2 60.5(4) . . . . ?
C26 C25 C29 Si29 -168.4(4) . . . . ?
C26 C25 C29 C28 -0.1(6) . . . . ?
C26 C27 C28 Fe2 -59.6(3) . . . . ?
C26 C27 C28 Si28 163.5(4) . . . . ?
C26 C27 C28 C29 -0.4(6) . . . . ?
C27 C28 C29 Fe2 -59.2(3) . . . . ?
C27 C28 C29 Si29 168.9(4) . . . . ?
C27 C28 C29 C25 0.3(5) . . . . ?
C29 C25 C26 Fe2 -60.6(4) . . . . ?
C29 C25 C26 Si26 161.4(4) . . . . ?
C29 C25 C26 C27 -0.1(6) . . . . ?
C111 Si11 C11 Fe1 162.6(4) . . . . ?
C111 Si11 C11 C10 66.4(5) . . . . ?
C111 Si11 C11 C12 -93.0(4) . . . . ?
C112 Si11 C11 Fe1 39.5(5) . . . . ?
C112 Si11 C11 C10 -56.7(5) . . . . ?
C112 Si11 C11 C12 143.9(4) . . . . ?
C121 Si12 C12 Fe1 164.9(3) . . . . ?
C121 Si12 C12 C11 64.3(5) . . . . ?
C121 Si12 C12 C13 -99.0(4) . . . . ?
C122 Si12 C12 Fe1 41.1(4) . . . . ?
C122 Si12 C12 C11 -59.5(5) . . . . ?
C122 Si12 C12 C13 137.1(4) . . . . ?
C131 Si13 C13 Fe1 163.1(3) . . . . ?
C131 Si13 C13 C12 62.7(5) . . . . ?
C131 Si13 C13 C14 -102.4(4) . . . . ?
C132 Si13 C13 Fe1 38.2(4) . . . . ?
C132 Si13 C13 C12 -62.1(5) . . . . ?
C132 Si13 C13 C14 132.8(4) . . . . ?
C141 Si14 C14 Fe1 162.8(3) . . . . ?
C141 Si14 C14 C10 -100.1(5) . . . . ?
C141 Si14 C14 C13 65.4(4) . . . . ?
C142 Si14 C14 Fe1 -78.5(4) . . . . ?
C142 Si14 C14 C10 18.5(5) . . . . ?
C142 Si14 C14 C13 -175.9(4) . . . . ?
C161 Si16 C16 Fe1 166.6(3) . . . . ?
C161 Si16 C16 C15 -95.0(4) . . . . ?
C161 Si16 C16 C17 67.7(4) . . . . ?
C162 Si16 C16 Fe1 -75.3(4) . . . . ?
C162 Si16 C16 C15 23.1(5) . . . . ?
C162 Si16 C16 C17 -174.2(4) . . . . ?
C171 Si17 C17 Fe1 163.6(3) . . . . ?
C171 Si17 C17 C16 -101.2(4) . . . . ?
C171 Si17 C17 C18 60.6(4) . . . . ?
C172 Si17 C17 Fe1 38.4(5) . . . . ?
C172 Si17 C17 C16 133.6(4) . . . . ?
C172 Si17 C17 C18 -64.6(5) . . . . ?
C181 Si18 C18 Fe1 167.1(3) . . . . ?
C181 Si18 C18 C17 -97.1(4) . . . . ?
C181 Si18 C18 C19 64.7(5) . . . . ?
C182 Si18 C18 Fe1 43.2(4) . . . . ?
C182 Si18 C18 C17 139.0(4) . . . . ?
C182 Si18 C18 C19 -59.2(5) . . . . ?
C191 Si19 C19 Fe1 159.0(4) . . . . ?
C191 Si19 C19 C15 60.6(4) . . . . ?
C191 Si19 C19 C18 -92.6(4) . . . . ?
C192 Si19 C19 Fe1 36.7(5) . . . . ?
C192 Si19 C19 C15 -61.6(5) . . . . ?
C192 Si19 C19 C18 145.1(4) . . . . ?
C211 Si21 C21 Fe2 -168.1(4) . . . . ?
C211 Si21 C21 C20 94.8(5) . . . . ?
C211 Si21 C21 C22 -69.4(5) . . . . ?
C212 Si21 C21 Fe2 73.3(5) . . . . ?
C212 Si21 C21 C20 -23.8(6) . . . . ?
C212 Si21 C21 C22 172.1(5) . . . . ?
C221 Si22 C22 Fe2 -165.1(4) . . . . ?
C221 Si22 C22 C21 98.3(4) . . . . ?
C221 Si22 C22 C23 -61.3(5) . . . . ?
C222 Si22 C22 Fe2 -39.5(5) . . . . ?
C222 Si22 C22 C21 -136.1(4) . . . . ?
C222 Si22 C22 C23 64.3(5) . . . . ?
C231 Si23 C23 Fe2 -162.8(4) . . . . ?
C231 Si23 C23 C22 101.5(4) . . . . ?
C231 Si23 C23 C24 -61.8(5) . . . . ?
C232 Si23 C23 Fe2 -39.3(5) . . . . ?
C232 Si23 C23 C22 -135.0(4) . . . . ?
C232 Si23 C23 C24 61.7(5) . . . . ?
C241 Si24 C24 Fe2 -161.1(4) . . . . ?
C241 Si24 C24 C20 -63.1(5) . . . . ?
C241 Si24 C24 C23 95.7(5) . . . . ?
C242 Si24 C24 Fe2 -38.6(5) . . . . ?
C242 Si24 C24 C20 59.4(5) . . . . ?
C242 Si24 C24 C23 -141.8(4) . . . . ?
C261 Si26 C26 Fe2 -164.5(5) . . . . ?
C261 Si26 C26 C25 -66.4(5) . . . . ?
C261 Si26 C26 C27 91.0(5) . . . . ?
C262 Si26 C26 Fe2 -41.3(6) . . . . ?
C262 Si26 C26 C25 56.8(5) . . . . ?
C262 Si26 C26 C27 -145.8(4) . . . . ?
C271 Si27 C27 Fe2 -166.5(4) . . . . ?
C271 Si27 C27 C26 -65.8(5) . . . . ?
C271 Si27 C27 C28 96.4(5) . . . . ?
C272 Si27 C27 Fe2 -42.5(5) . . . . ?
C272 Si27 C27 C26 58.2(5) . . . . ?
C272 Si27 C27 C28 -139.6(4) . . . . ?
C281 Si28 C28 Fe2 -163.1(4) . . . . ?
C281 Si28 C28 C27 -60.9(5) . . . . ?
C281 Si28 C28 C29 100.9(5) . . . . ?
C282 Si28 C28 Fe2 -38.4(6) . . . . ?
C282 Si28 C28 C27 63.9(5) . . . . ?
C282 Si28 C28 C29 -134.4(4) . . . . ?
C291 Si29 C29 Fe2 -166.6(4) . . . . ?
C291 Si29 C29 C25 96.6(5) . . . . ?
C291 Si29 C29 C28 -69.3(5) . . . . ?
C292 Si29 C29 Fe2 74.2(5) . . . . ?
C292 Si29 C29 C25 -22.6(6) . . . . ?
C292 Si29 C29 C28 171.5(4) . . . . ?

loop_
_twin_individual_id
_twin_individual_mass_fraction_refined
1 0.9218(5)
2 0.0782(5)
